data_7117334
loop_
_publ_author_name
'Xiu-Ying Zheng'
'Shi-Qiang Wang'
'Wen Tang'
'Gui-Lin Zhuang'
'Xiang-Jian Kong'
'Yan-Ping Ren'
'La-Sheng Long'
'Lan-Sun Zheng'

_publ_section_title
;
 Two nanosized 3d-4f clusters featuring four Ln6 octahedra encapsulating a
 Zn4 tetrahedron
;
_journal_name_full Chem.Commun.
_journal_page_first 10687
_journal_paper_doi 10.1039/C5cc02397A
_journal_volume 51
_journal_year 2015
_chemical_formula_sum 'C24 H216 Cl14 O197 Sm24 Zn4'
_chemical_formula_weight 8024.15
_chemical_name_systematic
; 
 ? 
;
_space_group_IT_number 225
_symmetry_cell_setting cubic
_symmetry_space_group_name_Hall '-F 4 2 3'
_symmetry_space_group_name_H-M 'F m -3 m'
_atom_sites_solution_hydrogens geom
_atom_sites_solution_primary direct
_atom_sites_solution_secondary difmap
_audit_creation_method SHELXL-97
_audit_update_record
;
2015-03-20 deposited with the CCDC.
2015-05-19 downloaded from the CCDC.
;
_cell_angle_alpha 90.00
_cell_angle_beta 90.00
_cell_angle_gamma 90.00
_cell_formula_units_Z 8
_cell_length_a 37.8651(4)
_cell_length_b 37.8651(4)
_cell_length_c 37.8651(4)
_cell_measurement_reflns_used 1707
_cell_measurement_temperature 173(2)
_cell_measurement_theta_max 26.2340
_cell_measurement_theta_min 3.7230
_cell_volume 54289.7(10)
_computing_cell_refinement 'CrysAlisPro, Agilent Technologies'
_computing_data_collection 'CrysAlisPro, Agilent Technologies'
_computing_data_reduction 'CrysAlisPro, Agilent Technologies'
_computing_structure_refinement 'SHELXL-97 (Sheldrick, 1997)'
_computing_structure_solution 'SHELXS-97 (Sheldrick, 1990)'
_diffrn_ambient_temperature 173(2)
_diffrn_measured_fraction_theta_full 0.995
_diffrn_measured_fraction_theta_max 0.995
_diffrn_measurement_device_type 'Xcalibur, Sapphire3, Gemini ultra'
_diffrn_radiation_monochromator graphite
_diffrn_radiation_source 'Enhance (Mo) X-ray Source'
_diffrn_radiation_type MoK\a
_diffrn_radiation_wavelength 0.71073
_diffrn_reflns_av_R_equivalents 0.0533
_diffrn_reflns_av_sigmaI/netI 0.0443
_diffrn_reflns_limit_h_max 12
_diffrn_reflns_limit_h_min -27
_diffrn_reflns_limit_k_max 45
_diffrn_reflns_limit_k_min -18
_diffrn_reflns_limit_l_max 40
_diffrn_reflns_limit_l_min -24
_diffrn_reflns_number 11055
_diffrn_reflns_theta_full 24.99
_diffrn_reflns_theta_max 24.99
_diffrn_reflns_theta_min 3.18
_exptl_absorpt_coefficient_mu 5.678
_exptl_absorpt_correction_T_max 0.4830
_exptl_absorpt_correction_T_min 0.4830
_exptl_absorpt_correction_type multi-scan
_exptl_crystal_colour colorless
_exptl_crystal_density_diffrn 1.963
_exptl_crystal_density_meas ?
_exptl_crystal_density_method 'not measured'
_exptl_crystal_description block
_exptl_crystal_F_000 30256
_exptl_crystal_size_max 0.15
_exptl_crystal_size_mid 0.15
_exptl_crystal_size_min 0.15
_platon_squeeze_details
;
;
_refine_diff_density_max 2.750
_refine_diff_density_min -3.516
_refine_diff_density_rms 0.255
_refine_ls_extinction_method none
_refine_ls_goodness_of_fit_ref 1.077
_refine_ls_hydrogen_treatment constr
_refine_ls_matrix_type full
_refine_ls_number_parameters 120
_refine_ls_number_reflns 2382
_refine_ls_number_restraints 30
_refine_ls_restrained_S_all 1.079
_refine_ls_R_factor_all 0.0760
_refine_ls_R_factor_gt 0.0558
_refine_ls_shift/su_max 0.000
_refine_ls_shift/su_mean 0.000
_refine_ls_structure_factor_coef Fsqd
_refine_ls_weighting_details 'calc w=1/[\s^2^(Fo^2^)+(0.0902P)^2^+3590.3708P] where P=(Fo^2^+2Fc^2^)/3'
_refine_ls_weighting_scheme calc
_refine_ls_wR_factor_gt 0.1589
_refine_ls_wR_factor_ref 0.1737
_reflns_number_gt 1815
_reflns_number_total 2382
_reflns_threshold_expression >2sigma(I)
_cod_data_source_file c5cc02397a2_4.cif
_cod_data_source_block compound2
_cod_depositor_comments
;
The following automatic conversions were performed:

'_exptl_crystal_density_meas' value 'not measured' was changed to '?'
- the value is perceived as not measured.

Automatic conversion script
Id: cif_fix_values 3392 2015-05-12 13:50:21Z andrius 
;
_cod_original_sg_symbol_H-M Fm-3m
_cod_database_code 7117334
_platon_compound2_details
;
Because of disorder, four ClO4- and 40 water molecules were omited per 
formula unit. This valueis calculated based upon elemental analysis data,
and TGA data.
;

loop_
_symmetry_equiv_pos_as_xyz
'x, y, z'
'-x, -y, z'
'-x, y, -z'
'x, -y, -z'
'z, x, y'
'z, -x, -y'
'-z, -x, y'
'-z, x, -y'
'y, z, x'
'-y, z, -x'
'y, -z, -x'
'-y, -z, x'
'y, x, -z'
'-y, -x, -z'
'y, -x, z'
'-y, x, z'
'x, z, -y'
'-x, z, y'
'-x, -z, -y'
'x, -z, y'
'z, y, -x'
'z, -y, x'
'-z, y, x'
'-z, -y, -x'
'x, y+1/2, z+1/2'
'-x, -y+1/2, z+1/2'
'-x, y+1/2, -z+1/2'
'x, -y+1/2, -z+1/2'
'z, x+1/2, y+1/2'
'z, -x+1/2, -y+1/2'
'-z, -x+1/2, y+1/2'
'-z, x+1/2, -y+1/2'
'y, z+1/2, x+1/2'
'-y, z+1/2, -x+1/2'
'y, -z+1/2, -x+1/2'
'-y, -z+1/2, x+1/2'
'y, x+1/2, -z+1/2'
'-y, -x+1/2, -z+1/2'
'y, -x+1/2, z+1/2'
'-y, x+1/2, z+1/2'
'x, z+1/2, -y+1/2'
'-x, z+1/2, y+1/2'
'-x, -z+1/2, -y+1/2'
'x, -z+1/2, y+1/2'
'z, y+1/2, -x+1/2'
'z, -y+1/2, x+1/2'
'-z, y+1/2, x+1/2'
'-z, -y+1/2, -x+1/2'
'x+1/2, y, z+1/2'
'-x+1/2, -y, z+1/2'
'-x+1/2, y, -z+1/2'
'x+1/2, -y, -z+1/2'
'z+1/2, x, y+1/2'
'z+1/2, -x, -y+1/2'
'-z+1/2, -x, y+1/2'
'-z+1/2, x, -y+1/2'
'y+1/2, z, x+1/2'
'-y+1/2, z, -x+1/2'
'y+1/2, -z, -x+1/2'
'-y+1/2, -z, x+1/2'
'y+1/2, x, -z+1/2'
'-y+1/2, -x, -z+1/2'
'y+1/2, -x, z+1/2'
'-y+1/2, x, z+1/2'
'x+1/2, z, -y+1/2'
'-x+1/2, z, y+1/2'
'-x+1/2, -z, -y+1/2'
'x+1/2, -z, y+1/2'
'z+1/2, y, -x+1/2'
'z+1/2, -y, x+1/2'
'-z+1/2, y, x+1/2'
'-z+1/2, -y, -x+1/2'
'x+1/2, y+1/2, z'
'-x+1/2, -y+1/2, z'
'-x+1/2, y+1/2, -z'
'x+1/2, -y+1/2, -z'
'z+1/2, x+1/2, y'
'z+1/2, -x+1/2, -y'
'-z+1/2, -x+1/2, y'
'-z+1/2, x+1/2, -y'
'y+1/2, z+1/2, x'
'-y+1/2, z+1/2, -x'
'y+1/2, -z+1/2, -x'
'-y+1/2, -z+1/2, x'
'y+1/2, x+1/2, -z'
'-y+1/2, -x+1/2, -z'
'y+1/2, -x+1/2, z'
'-y+1/2, x+1/2, z'
'x+1/2, z+1/2, -y'
'-x+1/2, z+1/2, y'
'-x+1/2, -z+1/2, -y'
'x+1/2, -z+1/2, y'
'z+1/2, y+1/2, -x'
'z+1/2, -y+1/2, x'
'-z+1/2, y+1/2, x'
'-z+1/2, -y+1/2, -x'
'-x, -y, -z'
'x, y, -z'
'x, -y, z'
'-x, y, z'
'-z, -x, -y'
'-z, x, y'
'z, x, -y'
'z, -x, y'
'-y, -z, -x'
'y, -z, x'
'-y, z, x'
'y, z, -x'
'-y, -x, z'
'y, x, z'
'-y, x, -z'
'y, -x, -z'
'-x, -z, y'
'x, -z, -y'
'x, z, y'
'-x, z, -y'
'-z, -y, x'
'-z, y, -x'
'z, -y, -x'
'z, y, x'
'-x, -y+1/2, -z+1/2'
'x, y+1/2, -z+1/2'
'x, -y+1/2, z+1/2'
'-x, y+1/2, z+1/2'
'-z, -x+1/2, -y+1/2'
'-z, x+1/2, y+1/2'
'z, x+1/2, -y+1/2'
'z, -x+1/2, y+1/2'
'-y, -z+1/2, -x+1/2'
'y, -z+1/2, x+1/2'
'-y, z+1/2, x+1/2'
'y, z+1/2, -x+1/2'
'-y, -x+1/2, z+1/2'
'y, x+1/2, z+1/2'
'-y, x+1/2, -z+1/2'
'y, -x+1/2, -z+1/2'
'-x, -z+1/2, y+1/2'
'x, -z+1/2, -y+1/2'
'x, z+1/2, y+1/2'
'-x, z+1/2, -y+1/2'
'-z, -y+1/2, x+1/2'
'-z, y+1/2, -x+1/2'
'z, -y+1/2, -x+1/2'
'z, y+1/2, x+1/2'
'-x+1/2, -y, -z+1/2'
'x+1/2, y, -z+1/2'
'x+1/2, -y, z+1/2'
'-x+1/2, y, z+1/2'
'-z+1/2, -x, -y+1/2'
'-z+1/2, x, y+1/2'
'z+1/2, x, -y+1/2'
'z+1/2, -x, y+1/2'
'-y+1/2, -z, -x+1/2'
'y+1/2, -z, x+1/2'
'-y+1/2, z, x+1/2'
'y+1/2, z, -x+1/2'
'-y+1/2, -x, z+1/2'
'y+1/2, x, z+1/2'
'-y+1/2, x, -z+1/2'
'y+1/2, -x, -z+1/2'
'-x+1/2, -z, y+1/2'
'x+1/2, -z, -y+1/2'
'x+1/2, z, y+1/2'
'-x+1/2, z, -y+1/2'
'-z+1/2, -y, x+1/2'
'-z+1/2, y, -x+1/2'
'z+1/2, -y, -x+1/2'
'z+1/2, y, x+1/2'
'-x+1/2, -y+1/2, -z'
'x+1/2, y+1/2, -z'
'x+1/2, -y+1/2, z'
'-x+1/2, y+1/2, z'
'-z+1/2, -x+1/2, -y'
'-z+1/2, x+1/2, y'
'z+1/2, x+1/2, -y'
'z+1/2, -x+1/2, y'
'-y+1/2, -z+1/2, -x'
'y+1/2, -z+1/2, x'
'-y+1/2, z+1/2, x'
'y+1/2, z+1/2, -x'
'-y+1/2, -x+1/2, z'
'y+1/2, x+1/2, z'
'-y+1/2, x+1/2, -z'
'y+1/2, -x+1/2, -z'
'-x+1/2, -z+1/2, y'
'x+1/2, -z+1/2, -y'
'x+1/2, z+1/2, y'
'-x+1/2, z+1/2, -y'
'-z+1/2, -y+1/2, x'
'-z+1/2, y+1/2, -x'
'z+1/2, -y+1/2, -x'
'z+1/2, y+1/2, x'

loop_
_atom_site_label
_atom_site_type_symbol
_atom_site_fract_x
_atom_site_fract_y
_atom_site_fract_z
_atom_site_U_iso_or_equiv
_atom_site_adp_type
_atom_site_occupancy
_atom_site_symmetry_multiplicity
_atom_site_calc_flag
_atom_site_refinement_flags
_atom_site_disorder_assembly
_atom_site_disorder_group
Sm1 Sm 0.214336(14) 0.285664(14) 0.35671(2) 0.0161(3) Uani 1 2 d S . .
Sm2 Sm 0.19061(2) 0.380251(15) 0.380251(15) 0.0222(3) Uani 1 2 d S . .
Zn1 Zn 0.28151(6) 0.28151(6) 0.28151(6) 0.0324(9) Uani 1 6 d S . .
Cl1 Cl 0.34560(13) 0.34560(13) 0.34560(13) 0.045(2) Uani 1 6 d S . .
Cl2 Cl 0.1866(6) 0.3011(7) 0.5000 0.101(9) Uani 0.50 2 d SPU . .
O1 O 0.2500 0.2500 0.2500 0.044(12) Uani 1 24 d S . .
O2 O 0.2744(2) 0.2744(2) 0.3328(3) 0.024(2) Uani 1 2 d S . .
H2D H 0.2909 0.2909 0.3452 0.029 Uiso 1 2 calc SR . .
O3 O 0.1665(2) 0.3335(2) 0.3335(2) 0.007(3) Uani 1 6 d SU . .
O4 O 0.2326(3) 0.34585(17) 0.34585(17) 0.016(2) Uani 1 2 d S . .
H4A H 0.2580 0.3509 0.3509 0.019 Uiso 1 2 calc SR . .
O5 O 0.2062(3) 0.2938(3) 0.2938(3) 0.014(4) Uani 1 6 d S . .
H5A H 0.2214 0.2786 0.2786 0.016 Uiso 1 6 calc SR . .
O6 O 0.17974(19) 0.32026(19) 0.3980(2) 0.017(2) Uani 1 2 d S . .
H6A H 0.1847 0.3153 0.4234 0.021 Uiso 1 2 calc SR . .
O7 O 0.1275(3) 0.3725(3) 0.3725(3) 0.022(4) Uani 1 6 d S . .
H7A H 0.1122 0.3878 0.3878 0.026 Uiso 1 6 calc SR . .
O8 O 0.2012(2) 0.2431(2) 0.4045(2) 0.032(2) Uani 1 1 d . . .
O1W O 0.2393(2) 0.3658(2) 0.4218(2) 0.034(2) Uani 1 1 d . . .
O2W O 0.1683(3) 0.3885(3) 0.4420(2) 0.048(3) Uani 1 1 d . . .
C1 C 0.2158(3) 0.2158(3) 0.4182(4) 0.022(4) Uani 1 2 d S . .
C2 C 0.2004(5) 0.2004(5) 0.4492(5) 0.057(7) Uani 1 2 d S . .
H2A H 0.2139 0.1794 0.4561 0.086 Uiso 0.50 1 calc PR . .
H2B H 0.1759 0.1937 0.4443 0.086 Uiso 0.50 1 calc PR . .
H2C H 0.2009 0.2176 0.4685 0.086 Uiso 0.50 1 calc PR . .
O9 O 0.3625(8) 0.3102(6) 0.3433(9) 0.116(13) Uani 0.50 1 d P . .
O10 O 0.3669(4) 0.3669(4) 0.3669(4) 0.074(9) Uani 1 6 d S . .
O11 O 0.1998(4) 0.3002(4) 0.4686(4) 0.092(6) Uani 1 2 d S . .
O12 O 0.1662(8) 0.3338(8) 0.5000 0.142(10) Uani 1 4 d SU . .
O13 O 0.1572(13) 0.2772(13) 0.5000 0.114(15) Uani 0.50 2 d SPU . .

loop_
_atom_site_aniso_label
_atom_site_aniso_U_11
_atom_site_aniso_U_22
_atom_site_aniso_U_33
_atom_site_aniso_U_23
_atom_site_aniso_U_13
_atom_site_aniso_U_12
Sm1 0.0178(3) 0.0178(3) 0.0126(4) -0.0009(2) 0.0009(2) 0.0027(3)
Sm2 0.0255(5) 0.0205(3) 0.0205(3) -0.0063(3) 0.0022(2) 0.0022(2)
Zn1 0.0324(9) 0.0324(9) 0.0324(9) 0.0019(10) 0.0019(10) 0.0019(10)
Cl1 0.045(2) 0.045(2) 0.045(2) -0.009(2) -0.009(2) -0.009(2)
Cl2 0.141(16) 0.143(16) 0.018(4) 0.000 0.000 0.014(14)
O1 0.044(12) 0.044(12) 0.044(12) 0.000 0.000 0.000
O2 0.024(4) 0.024(4) 0.024(6) -0.006(4) -0.006(4) 0.007(5)
O3 0.007(3) 0.007(3) 0.007(3) 0.005(4) -0.005(4) -0.005(4)
O4 0.022(5) 0.013(3) 0.013(3) -0.005(4) -0.003(3) -0.003(3)
O5 0.014(4) 0.014(4) 0.014(4) -0.003(4) 0.003(4) 0.003(4)
O6 0.023(3) 0.023(3) 0.006(5) -0.004(3) 0.004(3) -0.004(5)
O7 0.022(4) 0.022(4) 0.022(4) -0.007(5) 0.007(5) 0.007(5)
O8 0.041(5) 0.026(5) 0.029(4) -0.008(4) 0.004(4) 0.015(4)
O1W 0.039(5) 0.032(5) 0.031(5) -0.013(4) -0.004(4) 0.002(4)
O2W 0.057(6) 0.053(6) 0.032(5) -0.013(5) 0.012(5) 0.013(5)
C1 0.026(5) 0.026(5) 0.014(7) -0.005(5) -0.005(5) 0.005(7)
C2 0.071(10) 0.071(10) 0.030(11) 0.022(9) 0.022(9) 0.048(13)
O9 0.13(3) 0.039(12) 0.18(3) -0.025(15) 0.04(2) 0.011(14)
O10 0.074(9) 0.074(9) 0.074(9) -0.031(8) -0.031(8) -0.031(8)
O11 0.126(10) 0.126(10) 0.026(9) -0.010(7) 0.010(7) 0.016(14)
O12 0.169(14) 0.169(14) 0.088(14) 0.000 0.000 0.037(17)
O13 0.12(3) 0.13(3) 0.09(2) 0.000 0.000 -0.06(2)

loop_
_atom_type_symbol
_atom_type_description
_atom_type_scat_dispersion_real
_atom_type_scat_dispersion_imag
_atom_type_scat_source
C C 0.0033 0.0016 'International Tables Vol C Tables 4.2.6.8 and 6.1.1.4'
H H 0.0000 0.0000 'International Tables Vol C Tables 4.2.6.8 and 6.1.1.4'
O O 0.0106 0.0060 'International Tables Vol C Tables 4.2.6.8 and 6.1.1.4'
Cl Cl 0.1484 0.1585 'International Tables Vol C Tables 4.2.6.8 and 6.1.1.4'
Zn Zn 0.2839 1.4301 'International Tables Vol C Tables 4.2.6.8 and 6.1.1.4'
Sm Sm -0.1638 3.4418 'International Tables Vol C Tables 4.2.6.8 and 6.1.1.4'

loop_
_geom_angle_atom_site_label_1
_geom_angle_atom_site_label_2
_geom_angle_atom_site_label_3
_geom_angle
_geom_angle_site_symmetry_1
_geom_angle_site_symmetry_3
O4 Sm1 O4 120.6(4) . 79
O4 Sm1 O5 75.4(2) . .
O4 Sm1 O5 75.4(2) 79 .
O4 Sm1 O6 75.8(3) . .
O4 Sm1 O6 75.8(3) 79 .
O5 Sm1 O6 119.7(4) . .
O4 Sm1 O8 75.5(3) . 181
O4 Sm1 O8 142.8(3) 79 181
O5 Sm1 O8 141.0(2) . 181
O6 Sm1 O8 76.8(3) . 181
O4 Sm1 O8 142.8(3) . .
O4 Sm1 O8 75.5(3) 79 .
O5 Sm1 O8 141.0(2) . .
O6 Sm1 O8 76.8(3) . .
O8 Sm1 O8 74.1(4) 181 .
O4 Sm1 O2 80.7(3) . .
O4 Sm1 O2 138.8(3) 79 .
O5 Sm1 O2 77.3(4) . .
O6 Sm1 O2 145.3(3) . .
O8 Sm1 O2 72.8(3) 181 .
O8 Sm1 O2 109.8(3) . .
O4 Sm1 O2 138.8(3) . 74
O4 Sm1 O2 80.7(3) 79 74
O5 Sm1 O2 77.3(4) . 74
O6 Sm1 O2 145.3(3) . 74
O8 Sm1 O2 109.8(3) 181 74
O8 Sm1 O2 72.8(3) . 74
O2 Sm1 O2 63.4(4) . 74
O4 Sm1 O3 60.3(2) . .
O4 Sm1 O3 60.3(2) 79 .
O5 Sm1 O3 60.7(4) . .
O6 Sm1 O3 59.0(4) . .
O8 Sm1 O3 122.6(3) 181 .
O8 Sm1 O3 122.6(3) . .
O2 Sm1 O3 127.5(3) . .
O2 Sm1 O3 127.5(3) 74 .
O4 Sm1 Sm2 38.6(2) . .
O4 Sm1 Sm2 94.9(2) 79 .
O5 Sm1 Sm2 94.6(3) . .
O6 Sm1 Sm2 37.93(14) . .
O8 Sm1 Sm2 78.05(18) 181 .
O8 Sm1 Sm2 113.27(17) . .
O2 Sm1 Sm2 117.6(2) . .
O2 Sm1 Sm2 171.5(2) 74 .
O3 Sm1 Sm2 44.52(19) . .
O4 Sm1 Sm2 94.9(2) . 79
O4 Sm1 Sm2 38.6(2) 79 79
O5 Sm1 Sm2 94.6(3) . 79
O6 Sm1 Sm2 37.93(14) . 79
O8 Sm1 Sm2 113.27(17) 181 79
O8 Sm1 Sm2 78.05(19) . 79
O2 Sm1 Sm2 171.5(2) . 79
O2 Sm1 Sm2 117.6(2) 74 79
O3 Sm1 Sm2 44.52(19) . 79
Sm2 Sm1 Sm2 59.94(3) . 79
O4 Sm1 Sm1 38.07(17) . 58
O4 Sm1 Sm1 94.68(19) 79 58
O5 Sm1 Sm1 38.2(2) . 58
O6 Sm1 Sm1 94.2(2) . 58
O8 Sm1 Sm1 112.0(2) 181 58
O8 Sm1 Sm1 167.95(19) . 58
O2 Sm1 Sm1 82.2(2) . 58
O2 Sm1 Sm1 112.9(2) 74 58
O3 Sm1 Sm1 45.41(19) . 58
Sm2 Sm1 Sm1 59.948(12) . 58
Sm2 Sm1 Sm1 89.927(15) 79 58
O6 Sm2 O6 119.9(4) 58 .
O6 Sm2 O7 75.6(3) 58 .
O6 Sm2 O7 75.6(3) . .
O6 Sm2 O4 75.8(2) 58 .
O6 Sm2 O4 75.8(2) . .
O7 Sm2 O4 121.0(4) . .
O6 Sm2 O1W 75.1(3) 58 115
O6 Sm2 O1W 141.9(3) . 115
O7 Sm2 O1W 141.3(2) . 115
O4 Sm2 O1W 74.8(3) . 115
O6 Sm2 O1W 141.9(3) 58 .
O6 Sm2 O1W 75.1(3) . .
O7 Sm2 O1W 141.3(2) . .
O4 Sm2 O1W 74.8(3) . .
O1W Sm2 O1W 74.2(4) 115 .
O6 Sm2 O2W 78.5(3) 58 115
O6 Sm2 O2W 142.1(3) . 115
O7 Sm2 O2W 78.2(4) . 115
O4 Sm2 O2W 141.9(2) . 115
O1W Sm2 O2W 71.7(3) 115 115
O1W Sm2 O2W 112.1(3) . 115
O6 Sm2 O2W 142.1(3) 58 .
O6 Sm2 O2W 78.5(3) . .
O7 Sm2 O2W 78.2(4) . .
O4 Sm2 O2W 141.9(2) . .
O1W Sm2 O2W 112.1(3) 115 .
O1W Sm2 O2W 71.7(3) . .
O2W Sm2 O2W 69.7(5) 115 .
O6 Sm2 O3 60.0(2) 58 .
O6 Sm2 O3 60.0(2) . .
O7 Sm2 O3 60.1(5) . .
O4 Sm2 O3 60.8(4) . .
O1W Sm2 O3 122.0(3) 115 .
O1W Sm2 O3 122.0(3) . .
O2W Sm2 O3 125.9(3) 115 .
O2W Sm2 O3 125.9(3) . .
O6 Sm2 Sm2 37.89(19) 58 58
O6 Sm2 Sm2 94.4(2) . 58
O7 Sm2 Sm2 38.6(2) . 58
O4 Sm2 Sm2 94.76(19) . 58
O1W Sm2 Sm2 111.7(2) 115 58
O1W Sm2 Sm2 166.55(18) . 58
O2W Sm2 Sm2 81.4(2) 115 58
O2W Sm2 Sm2 114.9(2) . 58
O3 Sm2 Sm2 44.57(19) . 58
O6 Sm2 Sm2 94.4(2) 58 79
O6 Sm2 Sm2 37.89(19) . 79
O7 Sm2 Sm2 38.6(2) . 79
O4 Sm2 Sm2 94.76(19) . 79
O1W Sm2 Sm2 166.55(18) 115 79
O1W Sm2 Sm2 111.7(2) . 79
O2W Sm2 Sm2 114.9(2) 115 79
O2W Sm2 Sm2 81.4(2) . 79
O3 Sm2 Sm2 44.57(19) . 79
Sm2 Sm2 Sm2 60.0 58 79
O6 Sm2 Sm1 38.3(2) 58 58
O6 Sm2 Sm1 94.7(2) . 58
O7 Sm2 Sm1 95.2(3) . 58
O4 Sm2 Sm1 38.28(13) . 58
O1W Sm2 Sm1 76.48(18) 115 58
O1W Sm2 Sm1 111.76(19) . 58
O2W Sm2 Sm1 114.6(2) 115 58
O2W Sm2 Sm1 171.4(2) . 58
O3 Sm2 Sm1 45.50(19) . 58
Sm2 Sm2 Sm1 60.032(13) 58 58
Sm2 Sm2 Sm1 90.073(15) 79 58
O2 Zn1 O2 104.4(4) 9 5
O2 Zn1 O2 104.4(4) 9 .
O2 Zn1 O2 104.4(4) 5 .
O2 Zn1 O1 114.2(3) 9 .
O2 Zn1 O1 114.2(3) 5 .
O2 Zn1 O1 114.2(3) . .
O10 Cl1 O9 107.8(13) . 110
O10 Cl1 O9 107.8(13) . 5
O9 Cl1 O9 73(2) 110 5
O10 Cl1 O9 107.8(13) . 115
O9 Cl1 O9 111.1(12) 110 115
O9 Cl1 O9 41(2) 5 115
O10 Cl1 O9 107.8(13) . .
O9 Cl1 O9 141(2) 110 .
O9 Cl1 O9 111.1(12) 5 .
O9 Cl1 O9 73(2) 115 .
O10 Cl1 O9 107.8(13) . 9
O9 Cl1 O9 41(2) 110 9
O9 Cl1 O9 111.1(12) 5 9
O9 Cl1 O9 141(2) 115 9
O9 Cl1 O9 111.1(12) . 9
O10 Cl1 O9 107.8(13) . 120
O9 Cl1 O9 111.1(12) 110 120
O9 Cl1 O9 141(2) 5 120
O9 Cl1 O9 111.1(12) 115 120
O9 Cl1 O9 41(2) . 120
O9 Cl1 O9 73(2) 9 120
Cl2 Cl2 O11 75.2(13) 181 98_556
Cl2 Cl2 O11 75.2(13) 181 .
O11 Cl2 O11 134(2) 98_556 .
Cl2 Cl2 O13 174(2) 181 .
O11 Cl2 O13 106.5(15) 98_556 .
O11 Cl2 O13 106.5(15) . .
Cl2 Cl2 O12 77.0(12) 181 .
O11 Cl2 O12 103.1(14) 98_556 .
O11 Cl2 O12 103.1(14) . .
O13 Cl2 O12 97(3) . .
Cl2 Cl2 O13 4.1(17) 181 181
O11 Cl2 O13 76.5(14) 98_556 181
O11 Cl2 O13 76.5(14) . 181
O13 Cl2 O13 170(4) . 181
O12 Cl2 O13 73(2) . 181
Zn1 O1 Zn1 109.5 . 51
Zn1 O1 Zn1 109.471(1) . 28
Zn1 O1 Zn1 109.5 51 28
Zn1 O1 Zn1 109.5 . 74
Zn1 O1 Zn1 109.471(1) 51 74
Zn1 O1 Zn1 109.5 28 74
Zn1 O2 Sm1 117.3(3) . .
Zn1 O2 Sm1 117.3(3) . 74
Sm1 O2 Sm1 100.5(4) . 74
Zn1 O2 H2D 107.0 . .
Sm1 O2 H2D 107.0 . .
Sm1 O2 H2D 107.0 74 .
Sm2 O3 Sm2 90.9(4) . 58
Sm2 O3 Sm2 90.9(4) . 79
Sm2 O3 Sm2 90.9(4) 58 79
Sm2 O3 Sm1 89.97(19) . 58
Sm2 O3 Sm1 89.97(19) 58 58
Sm2 O3 Sm1 178.8(6) 79 58
Sm2 O3 Sm1 89.97(19) . .
Sm2 O3 Sm1 178.8(6) 58 .
Sm2 O3 Sm1 89.97(19) 79 .
Sm1 O3 Sm1 89.2(4) 58 .
Sm2 O3 Sm1 178.8(6) . 79
Sm2 O3 Sm1 89.97(19) 58 79
Sm2 O3 Sm1 89.97(19) 79 79
Sm1 O3 Sm1 89.2(4) 58 79
Sm1 O3 Sm1 89.2(4) . 79
Sm1 O4 Sm1 103.9(3) . 58
Sm1 O4 Sm2 103.1(3) . .
Sm1 O4 Sm2 103.1(3) 58 .
Sm1 O4 H4A 115.0 . .
Sm1 O4 H4A 115.0 58 .
Sm2 O4 H4A 115.0 . .
Sm1 O5 Sm1 103.6(4) 58 .
Sm1 O5 Sm1 103.6(4) 58 79
Sm1 O5 Sm1 103.6(4) . 79
Sm1 O5 H5A 114.8 58 .
Sm1 O5 H5A 114.8 . .
Sm1 O5 H5A 114.8 79 .
Sm2 O6 Sm2 104.2(4) . 79
Sm2 O6 Sm1 103.8(3) . .
Sm2 O6 Sm1 103.8(3) 79 .
Sm2 O6 H6A 114.6 . .
Sm2 O6 H6A 114.6 79 .
Sm1 O6 H6A 114.6 . .
Sm2 O7 Sm2 102.9(4) . 58
Sm2 O7 Sm2 102.9(4) . 79
Sm2 O7 Sm2 102.9(4) 58 79
Sm2 O7 H7A 115.5 . .
Sm2 O7 H7A 115.5 58 .
Sm2 O7 H7A 115.5 79 .
C1 O8 Sm1 137.4(8) . .
O8 C1 O8 121.9(14) 110 .
O8 C1 C2 119.0(7) 110 .
O8 C1 C2 119.0(7) . .
C1 C2 H2A 109.5 . .
C1 C2 H2B 109.5 . .
H2A C2 H2B 109.5 . .
C1 C2 H2C 109.5 . .
H2A C2 H2C 109.5 . .
H2B C2 H2C 109.5 . .
O9 O9 Cl1 69.7(11) 120 .
O9 O9 O9 120.000(12) 120 115
Cl1 O9 O9 53.5(12) . 115
Cl2 O11 Cl2 30(3) 181 .
Cl2 O12 Cl2 26(2) 181 .
Cl2 O13 Cl2 1.9(8) . 181

loop_
_geom_bond_atom_site_label_1
_geom_bond_atom_site_label_2
_geom_bond_distance
_geom_bond_site_symmetry_2
Sm1 O4 2.416(6) .
Sm1 O4 2.416(6) 79
Sm1 O5 2.420(7) .
Sm1 O6 2.424(10) .
Sm1 O8 2.473(8) 181
Sm1 O8 2.473(8) .
Sm1 O2 2.485(7) .
Sm1 O2 2.485(7) 74
Sm1 O3 2.709(9) .
Sm1 Sm2 3.7985(9) .
Sm1 Sm2 3.7985(9) 79
Sm1 Sm1 3.8044(13) 58
Sm2 O6 2.404(6) 58
Sm2 O6 2.404(6) .
Sm2 O7 2.427(7) .
Sm2 O4 2.432(10) .
Sm2 O1W 2.483(9) 115
Sm2 O1W 2.483(9) .
Sm2 O2W 2.505(9) 115
Sm2 O2W 2.505(9) .
Sm2 O3 2.664(9) .
Sm2 Sm2 3.7948(15) 58
Sm2 Sm2 3.7948(15) 79
Sm2 Sm1 3.7985(9) 58
Zn1 O2 1.979(11) 9
Zn1 O2 1.979(11) 5
Zn1 O2 1.979(11) .
Zn1 O1 2.067(4) .
Cl1 O10 1.40(3) .
Cl1 O9 1.49(2) 110
Cl1 O9 1.49(2) 5
Cl1 O9 1.49(2) 115
Cl1 O9 1.49(2) .
Cl1 O9 1.49(2) 9
Cl1 O9 1.49(2) 120
Cl2 Cl2 0.66(6) 181
Cl2 O11 1.290(17) 98_556
Cl2 O11 1.290(17) .
Cl2 O13 1.44(5) .
Cl2 O12 1.46(4) .
Cl2 O13 2.09(5) 181
O1 Zn1 2.067(4) 51
O1 Zn1 2.067(4) 28
O1 Zn1 2.067(4) 74
O2 Sm1 2.485(7) 74
O2 H2D 1.0000 .
O3 Sm2 2.664(9) 58
O3 Sm2 2.664(9) 79
O3 Sm1 2.709(9) 58
O3 Sm1 2.709(9) 79
O4 Sm1 2.416(6) 58
O4 H4A 1.0000 .
O5 Sm1 2.420(7) 58
O5 Sm1 2.420(7) 79
O5 H5A 1.0000 .
O6 Sm2 2.404(6) 79
O6 H6A 1.0000 .
O7 Sm2 2.427(7) 58
O7 Sm2 2.427(7) 79
O7 H7A 1.0000 .
O8 C1 1.283(11) .
C1 O8 1.283(11) 110
C1 C2 1.43(2) .
C2 H2A 0.9800 .
C2 H2B 0.9800 .
C2 H2C 0.9800 .
O9 O9 1.03(6) 120
O9 O9 1.77(6) 115
O11 Cl2 1.290(17) 181
O12 Cl2 1.46(4) 181
O13 Cl2 2.09(5) 181

loop_
_platon_squeeze_void_nr
_platon_squeeze_void_average_x
_platon_squeeze_void_average_y
_platon_squeeze_void_average_z
_platon_squeeze_void_volume
_platon_squeeze_void_count_electrons
_platon_squeeze_void_content
1 -0.031 -0.057 -0.038 24467 3920 ' '
2 0.250 0.000 0.250 11 4 ' '
3 0.750 0.000 0.250 11 4 ' '
4 0.250 0.000 0.750 11 4 ' '
5 0.750 0.000 0.750 11 4 ' '
6 0.250 0.250 0.000 11 4 ' '
7 0.750 0.250 0.000 11 4 ' '
8 0.500 0.250 0.250 11 4 ' '
9 0.000 0.250 0.250 11 4 ' '
10 0.250 0.250 0.500 11 4 ' '
11 0.750 0.250 0.500 11 4 ' '
12 0.000 0.250 0.750 11 4 ' '
13 0.500 0.250 0.750 11 4 ' '
14 0.250 0.500 0.250 11 4 ' '
15 0.750 0.500 0.250 11 4 ' '
16 0.250 0.500 0.750 11 4 ' '
17 0.750 0.500 0.750 11 4 ' '
18 0.250 0.750 0.000 11 4 ' '
19 0.750 0.750 0.000 11 4 ' '
20 0.000 0.750 0.250 11 4 ' '
21 0.500 0.750 0.250 11 4 ' '
22 0.250 0.750 0.500 11 4 ' '
23 0.750 0.750 0.500 11 4 ' '
24 0.500 0.750 0.750 11 4 ' '
25 0.000 0.750 0.750 11 4 ' '
